data_7704268
loop_
_publ_author_name
'Kysliak, Oleksandr'
'G\"orls, Helmar'
'Kretschmer, Robert'

_publ_section_title
;
 Salt metathesis as an alternative approach to access aluminium(i) and
 gallium(i) \b-diketiminates.
;
_journal_issue 19
_journal_name_full 'Dalton transactions (Cambridge, England : 2003)'
_journal_page_first 6377
_journal_page_last 6383
_journal_paper_doi 10.1039/d0dt01342k
_journal_volume 49
_journal_year 2020
_chemical_formula_moiety 'C58 H82 Al2 N4'
_chemical_formula_sum 'C58 H82 Al2 N4'
_chemical_formula_weight 889.24
_space_group_crystal_system monoclinic
_space_group_IT_number 14
_space_group_name_Hall '-P 2yn'
_space_group_name_H-M_alt 'P 1 21/n 1'
_atom_sites_solution_hydrogens mixed
_audit_creation_method SHELXL-2018/3
_audit_update_record
;
2020-02-19 deposited with the CCDC.	2020-04-22 downloaded from the CCDC.
;
_cell_angle_alpha 90
_cell_angle_beta 105.024(1)
_cell_angle_gamma 90
_cell_formula_units_Z 4
_cell_length_a 13.7426(2)
_cell_length_b 17.5278(3)
_cell_length_c 22.4882(3)
_cell_measurement_reflns_used 41307
_cell_measurement_temperature 133(2)
_cell_measurement_theta_max 27.441
_cell_measurement_theta_min 1.875
_cell_volume 5231.74(14)
_computing_cell_refinement DENZO
_computing_data_collection COLLECT
_computing_data_reduction DENZO
_computing_molecular_graphics SHELXTL/PC
_computing_publication_material 'SHELXL-2018/3 (Sheldrick, 2018)'
_computing_structure_refinement 'SHELXL-2018/3 (Sheldrick, 2018)'
_computing_structure_solution 'SHELXS-97 (Sheldrick, 2008)'
_diffrn_ambient_temperature 133(2)
_diffrn_measured_fraction_theta_full 0.998
_diffrn_measured_fraction_theta_max 0.998
_diffrn_measurement_device_type KappaCCD
_diffrn_measurement_method 'phi + omega - scans'
_diffrn_radiation_type MoK\a
_diffrn_radiation_wavelength 0.71073
_diffrn_reflns_av_R_equivalents 0.0418
_diffrn_reflns_av_unetI/netI 0.0317
_diffrn_reflns_Laue_measured_fraction_full 0.998
_diffrn_reflns_Laue_measured_fraction_max 0.998
_diffrn_reflns_limit_h_max 17
_diffrn_reflns_limit_h_min -15
_diffrn_reflns_limit_k_max 22
_diffrn_reflns_limit_k_min -22
_diffrn_reflns_limit_l_max 29
_diffrn_reflns_limit_l_min -29
_diffrn_reflns_number 41307
_diffrn_reflns_point_group_measured_fraction_full 0.998
_diffrn_reflns_point_group_measured_fraction_max 0.998
_diffrn_reflns_theta_full 25.242
_diffrn_reflns_theta_max 27.441
_diffrn_reflns_theta_min 1.875
_exptl_absorpt_coefficient_mu 0.096
_exptl_absorpt_correction_T_max 0.7456
_exptl_absorpt_correction_T_min 0.7200
_exptl_absorpt_correction_type multi-scan
_exptl_absorpt_process_details
; 
 SADABS 2016/2: Krause, L., Herbst-Irmer, R., Sheldrick G.M. & Stalke D., 
 J. Appl. Cryst. 48 (2015) 3-10 
;
_exptl_crystal_colour colourless
_exptl_crystal_density_diffrn 1.129
_exptl_crystal_density_method 'not measured'
_exptl_crystal_description prism
_exptl_crystal_F_000 1936
_exptl_crystal_size_max 0.104
_exptl_crystal_size_mid 0.084
_exptl_crystal_size_min 0.062
_refine_diff_density_max 0.318
_refine_diff_density_min -0.415
_refine_diff_density_rms 0.048
_refine_ls_extinction_method none
_refine_ls_goodness_of_fit_ref 1.048
_refine_ls_hydrogen_treatment mixed
_refine_ls_matrix_type full
_refine_ls_number_parameters 608
_refine_ls_number_reflns 11916
_refine_ls_number_restraints 0
_refine_ls_restrained_S_all 1.048
_refine_ls_R_factor_all 0.0645
_refine_ls_R_factor_gt 0.0507
_refine_ls_shift/su_max 0.000
_refine_ls_shift/su_mean 0.000
_refine_ls_structure_factor_coef Fsqd
_refine_ls_weighting_details 'w=1/[\s^2^(Fo^2^)+(0.0330P)^2^+4.4538P] where P=(Fo^2^+2Fc^2^)/3'
_refine_ls_weighting_scheme calc
_refine_ls_wR_factor_gt 0.1085
_refine_ls_wR_factor_ref 0.1166
_reflns_Friedel_coverage 0.000
_reflns_number_gt 9948
_reflns_number_total 11916
_reflns_threshold_expression 'I > 2\s(I)'
_cod_data_source_file d0dt01342k2.cif
_cod_data_source_block FO7015
_cod_depositor_comments 'Adding full bibliography for 7704268.cif.'
_cod_original_sg_symbol_H-M 'P 21/n'
_cod_database_code 7704268
_shelx_shelxl_version_number 2018/3
_shelx_space_group_comment
; 
The symmetry employed for this shelxl refinement is uniquely defined 
by the following loop, which should always be used as a source of 
symmetry information in preference to the above space-group names. 
They are only intended as comments. 
;
_shelx_estimated_absorpt_t_min 0.990
_shelx_estimated_absorpt_t_max 0.994

loop_
_space_group_symop_operation_xyz
'x, y, z'
'-x+1/2, y+1/2, -z+1/2'
'-x, -y, -z'
'x-1/2, -y-1/2, z-1/2'

loop_
_atom_site_label
_atom_site_type_symbol
_atom_site_fract_x
_atom_site_fract_y
_atom_site_fract_z
_atom_site_U_iso_or_equiv
_atom_site_adp_type
_atom_site_occupancy
_atom_site_site_symmetry_order
_atom_site_calc_flag
_atom_site_refinement_flags_posn
_atom_site_refinement_flags_adp
_atom_site_refinement_flags_occupancy
_atom_site_disorder_assembly
_atom_site_disorder_group
Al1 Al 0.65394(3) 0.37880(3) 0.31426(2) 0.01740(10) Uani 1 1 d . . . . .
Al2 Al 0.55110(3) 0.24939(3) 0.31187(2) 0.01763(10) Uani 1 1 d . . . . .
N1 N 0.76578(10) 0.41826(8) 0.37431(6) 0.0192(3) Uani 1 1 d . . . . .
N2 N 0.67097(10) 0.43816(8) 0.24618(6) 0.0195(3) Uani 1 1 d . . . . .
N3 N 0.52522(9) 0.35224(8) 0.31227(6) 0.0181(3) Uani 1 1 d . . . . .
N4 N 0.52147(10) 0.17641(8) 0.36524(6) 0.0192(3) Uani 1 1 d . . . . .
C1 C 0.83325(12) 0.37441(9) 0.42367(7) 0.0209(3) Uani 1 1 d . . . . .
C2 C 0.92207(12) 0.34491(10) 0.41242(8) 0.0249(3) Uani 1 1 d . . . . .
C3 C 0.99056(14) 0.30806(11) 0.46062(9) 0.0316(4) Uani 1 1 d . . . . .
H3A H 1.050867 0.287816 0.453779 0.038 Uiso 1 1 calc R U . . .
C4 C 0.97283(14) 0.30038(11) 0.51767(9) 0.0333(4) Uani 1 1 d . . . . .
H4A H 1.020645 0.275264 0.549832 0.040 Uiso 1 1 calc R U . . .
C5 C 0.88546(14) 0.32924(11) 0.52810(8) 0.0307(4) Uani 1 1 d . . . . .
H5A H 0.873243 0.323142 0.567521 0.037 Uiso 1 1 calc R U . . .
C6 C 0.81444(13) 0.36732(10) 0.48180(8) 0.0244(3) Uani 1 1 d . . . . .
C7 C 0.94766(13) 0.35361(11) 0.35104(9) 0.0293(4) Uani 1 1 d . . . . .
H7A H 0.887793 0.376187 0.321081 0.035 Uiso 1 1 calc R U . . .
C8 C 1.03726(16) 0.40756(15) 0.35579(11) 0.0486(6) Uani 1 1 d . . . . .
H8A H 1.021414 0.457733 0.370070 0.073 Uiso 1 1 calc R U . . .
H8B H 1.050672 0.412722 0.315247 0.073 Uiso 1 1 calc R U . . .
H8C H 1.096941 0.386670 0.385076 0.073 Uiso 1 1 calc R U . . .
C9 C 0.96875(17) 0.27605(13) 0.32635(10) 0.0425(5) Uani 1 1 d . . . . .
H9A H 0.909377 0.243293 0.321308 0.064 Uiso 1 1 calc R U . . .
H9B H 1.026429 0.252286 0.355416 0.064 Uiso 1 1 calc R U . . .
H9C H 0.984016 0.282710 0.286445 0.064 Uiso 1 1 calc R U . . .
C10 C 0.72283(13) 0.40138(11) 0.49678(8) 0.0278(4) Uani 1 1 d . . . . .
H10A H 0.685324 0.431635 0.460327 0.033 Uiso 1 1 calc R U . . .
C11 C 0.75184(16) 0.45533(13) 0.55218(9) 0.0396(5) Uani 1 1 d . . . . .
H11A H 0.800550 0.492997 0.545384 0.059 Uiso 1 1 calc R U . . .
H11B H 0.782027 0.425878 0.589438 0.059 Uiso 1 1 calc R U . . .
H11C H 0.691502 0.481616 0.557146 0.059 Uiso 1 1 calc R U . . .
C12 C 0.65327(17) 0.33853(13) 0.50824(12) 0.0494(6) Uani 1 1 d . . . . .
H12A H 0.632360 0.306343 0.471500 0.074 Uiso 1 1 calc R U . . .
H12B H 0.593681 0.361463 0.517309 0.074 Uiso 1 1 calc R U . . .
H12C H 0.689032 0.307350 0.543285 0.074 Uiso 1 1 calc R U . . .
C13 C 0.79552(12) 0.49112(9) 0.36948(7) 0.0215(3) Uani 1 1 d . . . . .
C14 C 0.76846(12) 0.53228(9) 0.31532(8) 0.0225(3) Uani 1 1 d . . . . .
H14A H 0.783104 0.585329 0.318329 0.027 Uiso 1 1 calc R U . . .
C15 C 0.72144(12) 0.50423(9) 0.25601(7) 0.0214(3) Uani 1 1 d . . . . .
C16 C 0.73728(14) 0.55313(11) 0.20426(8) 0.0299(4) Uani 1 1 d . . . . .
H16A H 0.692016 0.536195 0.165289 0.045 Uiso 1 1 calc R U . . .
H16B H 0.807311 0.548525 0.202025 0.045 Uiso 1 1 calc R U . . .
H16C H 0.722810 0.606488 0.211786 0.045 Uiso 1 1 calc R U . . .
C17 C 0.86371(14) 0.53063(10) 0.42460(8) 0.0296(4) Uani 1 1 d . . . . .
H17A H 0.830365 0.532645 0.458165 0.044 Uiso 1 1 calc R U . . .
H17B H 0.877901 0.582608 0.413154 0.044 Uiso 1 1 calc R U . . .
H17C H 0.927012 0.502204 0.438156 0.044 Uiso 1 1 calc R U . . .
C18 C 0.62935(12) 0.41603(9) 0.18175(7) 0.0212(3) Uani 1 1 d . . . . .
C19 C 0.53674(13) 0.44716(10) 0.14820(8) 0.0250(3) Uani 1 1 d . . . . .
C20 C 0.50412(14) 0.42992(11) 0.08559(8) 0.0306(4) Uani 1 1 d . . . . .
H20A H 0.442292 0.450678 0.061972 0.037 Uiso 1 1 calc R U . . .
C21 C 0.55944(15) 0.38351(12) 0.05719(8) 0.0340(4) Uani 1 1 d . . . . .
H21A H 0.536103 0.373145 0.014383 0.041 Uiso 1 1 calc R U . . .
C22 C 0.64891(14) 0.35207(11) 0.09107(8) 0.0298(4) Uani 1 1 d . . . . .
H22A H 0.686005 0.319419 0.071303 0.036 Uiso 1 1 calc R U . . .
C23 C 0.68571(13) 0.36740(10) 0.15368(8) 0.0238(3) Uani 1 1 d . . . . .
C24 C 0.47308(14) 0.50042(11) 0.17609(9) 0.0315(4) Uani 1 1 d . . . . .
H24A H 0.496404 0.495509 0.221892 0.038 Uiso 1 1 calc R U . . .
C25 C 0.4842(2) 0.58384(14) 0.15963(16) 0.0663(8) Uani 1 1 d . . . . .
H25A H 0.553667 0.600484 0.177597 0.099 Uiso 1 1 calc R U . . .
H25B H 0.438096 0.615288 0.175970 0.099 Uiso 1 1 calc R U . . .
H25C H 0.467878 0.589328 0.114765 0.099 Uiso 1 1 calc R U . . .
C26 C 0.36089(14) 0.48207(13) 0.15670(9) 0.0385(5) Uani 1 1 d . . . . .
H26A H 0.351013 0.427389 0.162121 0.058 Uiso 1 1 calc R U . . .
H26B H 0.333405 0.495770 0.113337 0.058 Uiso 1 1 calc R U . . .
H26C H 0.326102 0.511244 0.182181 0.058 Uiso 1 1 calc R U . . .
C27 C 0.78743(13) 0.33447(10) 0.18800(8) 0.0264(4) Uani 1 1 d . . . . .
H27A H 0.794091 0.340249 0.233123 0.032 Uiso 1 1 calc R U . . .
C28 C 0.79599(19) 0.25018(13) 0.17478(13) 0.0566(7) Uani 1 1 d . . . . .
H28A H 0.862035 0.231254 0.197967 0.085 Uiso 1 1 calc R U . . .
H28B H 0.788574 0.242837 0.130627 0.085 Uiso 1 1 calc R U . . .
H28C H 0.742874 0.222007 0.187208 0.085 Uiso 1 1 calc R U . . .
C29 C 0.87318(16) 0.37842(15) 0.17269(13) 0.0562(7) Uani 1 1 d . . . . .
H29A H 0.937655 0.355526 0.194418 0.084 Uiso 1 1 calc R U . . .
H29B H 0.871209 0.431683 0.185569 0.084 Uiso 1 1 calc R U . . .
H29C H 0.865950 0.376372 0.128203 0.084 Uiso 1 1 calc R U . . .
C30 C 0.43337(11) 0.39261(9) 0.30484(7) 0.0195(3) Uani 1 1 d . . . . .
C31 C 0.33790(12) 0.35840(10) 0.27631(7) 0.0226(3) Uani 1 1 d . . . . .
C32 C 0.24968(13) 0.40066(11) 0.26969(8) 0.0283(4) Uani 1 1 d . . . . .
H32A H 0.186959 0.377156 0.250881 0.034 Uiso 1 1 calc R U . . .
C33 C 0.24993(13) 0.47496(11) 0.28931(8) 0.0308(4) Uani 1 1 d . . . . .
H33A H 0.188671 0.502351 0.284261 0.037 Uiso 1 1 calc R U . . .
C34 C 0.34126(13) 0.50877(10) 0.31651(8) 0.0273(4) Uani 1 1 d . . . . .
H34A H 0.342197 0.560278 0.329808 0.033 Uiso 1 1 calc R U . . .
C35 C 0.43240(12) 0.46964(10) 0.32512(7) 0.0223(3) Uani 1 1 d . . . . .
C36 C 0.32679(12) 0.27810(10) 0.24948(8) 0.0268(4) Uani 1 1 d . . . . .
H36A H 0.385488 0.247668 0.273424 0.032 Uiso 1 1 calc R U . . .
C37 C 0.23034(14) 0.23602(13) 0.25416(11) 0.0420(5) Uani 1 1 d . . . . .
H37A H 0.219961 0.243986 0.295213 0.063 Uiso 1 1 calc R U . . .
H37B H 0.237485 0.181337 0.247266 0.063 Uiso 1 1 calc R U . . .
H37C H 0.172348 0.256048 0.222970 0.063 Uiso 1 1 calc R U . . .
C38 C 0.33165(15) 0.27797(12) 0.18236(8) 0.0367(4) Uani 1 1 d . . . . .
H38A H 0.393809 0.303099 0.179190 0.055 Uiso 1 1 calc R U . . .
H38B H 0.273386 0.305490 0.157109 0.055 Uiso 1 1 calc R U . . .
H38C H 0.330859 0.225251 0.167736 0.055 Uiso 1 1 calc R U . . .
C39 C 0.52600(13) 0.51261(10) 0.36024(8) 0.0258(4) Uani 1 1 d . . . . .
H39A H 0.586195 0.482014 0.357677 0.031 Uiso 1 1 calc R U . . .
C40 C 0.52681(15) 0.51902(12) 0.42807(9) 0.0362(4) Uani 1 1 d . . . . .
H40A H 0.521168 0.468005 0.444699 0.054 Uiso 1 1 calc R U . . .
H40B H 0.469817 0.550409 0.432041 0.054 Uiso 1 1 calc R U . . .
H40C H 0.589965 0.542756 0.451013 0.054 Uiso 1 1 calc R U . . .
C41 C 0.53733(16) 0.59223(11) 0.33541(10) 0.0399(5) Uani 1 1 d . . . . .
H41A H 0.537906 0.588632 0.292017 0.060 Uiso 1 1 calc R U . . .
H41B H 0.600651 0.614986 0.359148 0.060 Uiso 1 1 calc R U . . .
H41C H 0.480708 0.624214 0.339130 0.060 Uiso 1 1 calc R U . . .
C42 C 0.53381(12) 0.17301(9) 0.24579(7) 0.0209(3) Uani 1 1 d . . . . .
C43 C 0.49837(12) 0.10581(9) 0.27179(7) 0.0221(3) Uani 1 1 d . . . . .
H43A H 0.479896 0.060940 0.247822 0.027 Uiso 1 1 calc R U . . .
C44 C 0.49221(12) 0.10855(9) 0.33113(7) 0.0210(3) Uani 1 1 d . . . . .
C45 C 0.45178(14) 0.04322(10) 0.36073(8) 0.0286(4) Uani 1 1 d . . . . .
H45A H 0.431512 0.001767 0.330841 0.043 Uiso 1 1 calc R U . . .
H45B H 0.393298 0.060396 0.374459 0.043 Uiso 1 1 calc R U . . .
H45C H 0.504140 0.024872 0.396220 0.043 Uiso 1 1 calc R U . . .
C46 C 0.54204(14) 0.17603(11) 0.18754(8) 0.0277(4) Uani 1 1 d . . . . .
C47 C 0.53354(12) 0.17192(9) 0.43056(7) 0.0204(3) Uani 1 1 d . . . . .
C48 C 0.61907(13) 0.13451(10) 0.46765(8) 0.0243(3) Uani 1 1 d . . . . .
C49 C 0.63062(15) 0.13026(11) 0.53097(8) 0.0320(4) Uani 1 1 d . . . . .
H49A H 0.687877 0.105045 0.556056 0.038 Uiso 1 1 calc R U . . .
C50 C 0.56065(15) 0.16190(12) 0.55805(8) 0.0347(4) Uani 1 1 d . . . . .
H50A H 0.570257 0.159033 0.601376 0.042 Uiso 1 1 calc R U . . .
C51 C 0.47683(14) 0.19765(11) 0.52180(8) 0.0310(4) Uani 1 1 d . . . . .
H51A H 0.428794 0.219297 0.540583 0.037 Uiso 1 1 calc R U . . .
C52 C 0.46093(12) 0.20277(10) 0.45785(8) 0.0246(3) Uani 1 1 d . . . . .
C53 C 0.69865(13) 0.09953(10) 0.44004(8) 0.0273(4) Uani 1 1 d . . . . .
H53A H 0.669378 0.095898 0.394527 0.033 Uiso 1 1 calc R U . . .
C54 C 0.72847(16) 0.01890(11) 0.46408(9) 0.0369(5) Uani 1 1 d . . . . .
H54A H 0.667923 -0.012806 0.457852 0.055 Uiso 1 1 calc R U . . .
H54B H 0.762569 0.021168 0.508094 0.055 Uiso 1 1 calc R U . . .
H54C H 0.774028 -0.003302 0.441684 0.055 Uiso 1 1 calc R U . . .
C55 C 0.79142(14) 0.15127(12) 0.45122(9) 0.0356(4) Uani 1 1 d . . . . .
H55A H 0.771795 0.201129 0.432155 0.053 Uiso 1 1 calc R U . . .
H55B H 0.841843 0.127974 0.433062 0.053 Uiso 1 1 calc R U . . .
H55C H 0.819992 0.157818 0.495607 0.053 Uiso 1 1 calc R U . . .
C56 C 0.36464(13) 0.23993(11) 0.42034(8) 0.0292(4) Uani 1 1 d . . . . .
H56A H 0.365160 0.237314 0.376000 0.035 Uiso 1 1 calc R U . . .
C57 C 0.35753(16) 0.32371(12) 0.43679(10) 0.0410(5) Uani 1 1 d . . . . .
H57A H 0.417495 0.350841 0.432171 0.061 Uiso 1 1 calc R U . . .
H57B H 0.353268 0.327859 0.479497 0.061 Uiso 1 1 calc R U . . .
H57C H 0.297248 0.346318 0.409272 0.061 Uiso 1 1 calc R U . . .
C58 C 0.27167(15) 0.19573(15) 0.42761(12) 0.0504(6) Uani 1 1 d . . . . .
H58A H 0.276914 0.142259 0.416083 0.076 Uiso 1 1 calc R U . . .
H58B H 0.210649 0.218293 0.400840 0.076 Uiso 1 1 calc R U . . .
H58C H 0.268235 0.198479 0.470547 0.076 Uiso 1 1 calc R U . . .
H1AL H 0.6769(13) 0.2863(10) 0.3167(8) 0.021(5) Uiso 1 1 d . . . . .
H46A H 0.5639(15) 0.2211(12) 0.1703(9) 0.028(5) Uiso 1 1 d . . . . .
H46B H 0.5251(15) 0.1314(12) 0.1593(9) 0.033(5) Uiso 1 1 d . . . . .

loop_
_atom_site_aniso_label
_atom_site_aniso_U_11
_atom_site_aniso_U_22
_atom_site_aniso_U_33
_atom_site_aniso_U_23
_atom_site_aniso_U_13
_atom_site_aniso_U_12
Al1 0.0148(2) 0.0177(2) 0.0186(2) -0.00048(17) 0.00229(17) -0.00018(17)
Al2 0.0160(2) 0.0180(2) 0.0177(2) -0.00105(18) 0.00234(17) -0.00035(17)
N1 0.0164(6) 0.0200(7) 0.0201(6) -0.0003(5) 0.0027(5) -0.0011(5)
N2 0.0186(6) 0.0198(7) 0.0194(6) -0.0008(5) 0.0036(5) -0.0011(5)
N3 0.0156(6) 0.0193(7) 0.0185(6) -0.0002(5) 0.0030(5) 0.0003(5)
N4 0.0179(6) 0.0206(7) 0.0175(6) -0.0016(5) 0.0017(5) -0.0021(5)
C1 0.0181(7) 0.0200(8) 0.0213(8) -0.0011(6) -0.0004(6) -0.0037(6)
C2 0.0188(8) 0.0253(9) 0.0280(8) -0.0014(7) 0.0016(7) -0.0015(6)
C3 0.0226(9) 0.0333(10) 0.0341(10) -0.0008(8) -0.0014(7) 0.0047(7)
C4 0.0307(10) 0.0304(10) 0.0303(9) 0.0032(8) -0.0074(8) 0.0029(8)
C5 0.0354(10) 0.0331(10) 0.0192(8) 0.0000(7) -0.0010(7) -0.0046(8)
C6 0.0229(8) 0.0249(9) 0.0228(8) -0.0029(6) 0.0014(6) -0.0049(7)
C7 0.0196(8) 0.0348(10) 0.0339(9) 0.0003(8) 0.0078(7) 0.0033(7)
C8 0.0339(11) 0.0607(15) 0.0560(14) -0.0006(11) 0.0200(10) -0.0125(10)
C9 0.0401(11) 0.0461(13) 0.0405(11) -0.0029(9) 0.0094(9) 0.0147(10)
C10 0.0285(9) 0.0319(10) 0.0229(8) -0.0048(7) 0.0065(7) -0.0044(7)
C11 0.0402(11) 0.0466(12) 0.0351(10) -0.0172(9) 0.0152(9) -0.0107(9)
C12 0.0376(12) 0.0420(13) 0.0758(17) -0.0161(12) 0.0273(12) -0.0115(10)
C13 0.0178(7) 0.0232(8) 0.0230(8) -0.0035(6) 0.0046(6) -0.0019(6)
C14 0.0234(8) 0.0167(8) 0.0264(8) -0.0018(6) 0.0046(7) -0.0029(6)
C15 0.0191(8) 0.0204(8) 0.0243(8) 0.0010(6) 0.0048(6) 0.0008(6)
C16 0.0335(10) 0.0293(9) 0.0262(9) 0.0031(7) 0.0066(7) -0.0109(8)
C17 0.0351(10) 0.0255(9) 0.0244(8) -0.0030(7) 0.0010(7) -0.0100(7)
C18 0.0238(8) 0.0199(8) 0.0192(7) 0.0004(6) 0.0042(6) -0.0050(6)
C19 0.0239(8) 0.0249(9) 0.0244(8) 0.0000(7) 0.0030(7) -0.0044(7)
C20 0.0283(9) 0.0335(10) 0.0255(9) 0.0004(7) -0.0012(7) -0.0039(8)
C21 0.0366(10) 0.0398(11) 0.0225(9) -0.0055(8) 0.0025(8) -0.0097(8)
C22 0.0341(10) 0.0295(9) 0.0277(9) -0.0075(7) 0.0111(7) -0.0059(8)
C23 0.0263(8) 0.0211(8) 0.0249(8) -0.0009(6) 0.0083(7) -0.0055(7)
C24 0.0270(9) 0.0324(10) 0.0317(9) -0.0015(8) 0.0014(7) 0.0021(7)
C25 0.0488(14) 0.0329(13) 0.126(3) -0.0013(14) 0.0379(16) 0.0034(11)
C26 0.0292(10) 0.0488(13) 0.0364(10) 0.0039(9) 0.0067(8) 0.0021(9)
C27 0.0277(9) 0.0260(9) 0.0266(8) -0.0026(7) 0.0089(7) 0.0003(7)
C28 0.0519(14) 0.0300(11) 0.0767(17) -0.0108(11) -0.0038(12) 0.0105(10)
C29 0.0277(11) 0.0605(16) 0.0800(18) 0.0295(14) 0.0129(11) 0.0017(10)
C30 0.0159(7) 0.0252(8) 0.0174(7) 0.0022(6) 0.0040(6) 0.0029(6)
C31 0.0195(8) 0.0279(9) 0.0195(7) 0.0015(6) 0.0036(6) 0.0017(6)
C32 0.0158(8) 0.0411(11) 0.0267(9) -0.0001(7) 0.0031(7) 0.0026(7)
C33 0.0213(8) 0.0396(11) 0.0319(9) 0.0008(8) 0.0076(7) 0.0108(7)
C34 0.0282(9) 0.0259(9) 0.0291(9) 0.0000(7) 0.0097(7) 0.0073(7)
C35 0.0213(8) 0.0248(8) 0.0217(8) 0.0017(6) 0.0075(6) 0.0024(6)
C36 0.0173(8) 0.0300(9) 0.0292(9) -0.0018(7) -0.0012(7) 0.0009(7)
C37 0.0236(10) 0.0409(12) 0.0548(13) -0.0024(10) -0.0015(9) -0.0076(8)
C38 0.0367(10) 0.0411(11) 0.0269(9) -0.0070(8) -0.0014(8) 0.0084(9)
C39 0.0214(8) 0.0230(9) 0.0342(9) -0.0052(7) 0.0097(7) 0.0024(7)
C40 0.0309(10) 0.0423(12) 0.0338(10) -0.0087(8) 0.0058(8) -0.0006(8)
C41 0.0420(12) 0.0279(10) 0.0501(12) -0.0031(9) 0.0125(10) -0.0052(8)
C42 0.0168(7) 0.0230(8) 0.0207(7) -0.0030(6) 0.0010(6) 0.0015(6)
C43 0.0197(8) 0.0207(8) 0.0227(8) -0.0049(6) -0.0003(6) -0.0020(6)
C44 0.0165(7) 0.0197(8) 0.0237(8) -0.0015(6) -0.0006(6) -0.0016(6)
C45 0.0298(9) 0.0248(9) 0.0288(9) -0.0004(7) 0.0031(7) -0.0068(7)
C46 0.0285(9) 0.0306(10) 0.0229(8) -0.0022(7) 0.0046(7) 0.0024(7)
C47 0.0217(8) 0.0196(8) 0.0190(7) -0.0004(6) 0.0038(6) -0.0048(6)
C48 0.0245(8) 0.0253(9) 0.0212(8) -0.0016(6) 0.0023(6) -0.0002(7)
C49 0.0370(10) 0.0346(10) 0.0205(8) 0.0014(7) 0.0006(7) 0.0044(8)
C50 0.0426(11) 0.0421(11) 0.0195(8) 0.0014(8) 0.0084(8) -0.0021(9)
C51 0.0331(10) 0.0365(10) 0.0266(9) -0.0037(8) 0.0134(8) -0.0037(8)
C52 0.0206(8) 0.0268(9) 0.0264(8) -0.0022(7) 0.0063(7) -0.0050(7)
C53 0.0243(8) 0.0324(9) 0.0210(8) -0.0029(7) -0.0019(7) 0.0070(7)
C54 0.0393(11) 0.0314(10) 0.0338(10) -0.0045(8) -0.0019(8) 0.0092(8)
C55 0.0265(9) 0.0402(11) 0.0387(11) -0.0050(9) 0.0060(8) 0.0039(8)
C56 0.0225(8) 0.0376(10) 0.0283(9) -0.0036(8) 0.0081(7) 0.0006(7)
C57 0.0413(12) 0.0390(12) 0.0408(11) 0.0008(9) 0.0074(9) 0.0072(9)
C58 0.0234(10) 0.0573(15) 0.0698(16) 0.0015(12) 0.0107(10) -0.0041(10)

loop_
_atom_type_symbol
_atom_type_description
_atom_type_scat_dispersion_real
_atom_type_scat_dispersion_imag
_atom_type_scat_source
C C 0.0033 0.0016 'International Tables Vol C Tables 4.2.6.8 and 6.1.1.4'
H H 0.0000 0.0000 'International Tables Vol C Tables 4.2.6.8 and 6.1.1.4'
N N 0.0061 0.0033 'International Tables Vol C Tables 4.2.6.8 and 6.1.1.4'
Al Al 0.0645 0.0514 'International Tables Vol C Tables 4.2.6.8 and 6.1.1.4'

loop_
_geom_angle_atom_site_label_1
_geom_angle_atom_site_label_2
_geom_angle_atom_site_label_3
_geom_angle
_geom_angle_site_symmetry_1
_geom_angle_site_symmetry_3
_geom_angle_publ_flag
N3 Al1 N1 135.67(6) . . ?
N3 Al1 N2 116.05(6) . . ?
N1 Al1 N2 97.28(6) . . ?
N3 Al1 Al2 43.48(4) . . ?
N1 Al1 Al2 130.77(5) . . ?
N2 Al1 Al2 128.34(5) . . ?
N3 Al1 H1AL 85.7(6) . . ?
N1 Al1 H1AL 102.8(6) . . ?
N2 Al1 H1AL 119.9(6) . . ?
Al2 Al1 H1AL 42.3(6) . . ?
N3 Al2 N4 126.38(6) . . ?
N3 Al2 C42 133.26(7) . . ?
N4 Al2 C42 90.88(7) . . ?
N3 Al2 Al1 42.91(4) . . ?
N4 Al2 Al1 140.51(5) . . ?
C42 Al2 Al1 123.62(5) . . ?
N3 Al2 H1AL 80.4(6) . . ?
N4 Al2 H1AL 124.4(6) . . ?
C42 Al2 H1AL 102.3(6) . . ?
Al1 Al2 H1AL 37.5(6) . . ?
C13 N1 C1 114.23(13) . . ?
C13 N1 Al1 119.56(11) . . ?
C1 N1 Al1 125.84(10) . . ?
C15 N2 C18 116.43(13) . . ?
C15 N2 Al1 120.24(11) . . ?
C18 N2 Al1 123.32(10) . . ?
C30 N3 Al1 134.85(11) . . ?
C30 N3 Al2 131.01(11) . . ?
Al1 N3 Al2 93.61(6) . . ?
C44 N4 C47 116.68(13) . . ?
C44 N4 Al2 107.79(10) . . ?
C47 N4 Al2 134.99(11) . . ?
C6 C1 C2 120.86(15) . . ?
C6 C1 N1 121.27(14) . . ?
C2 C1 N1 117.66(14) . . ?
C3 C2 C1 118.17(16) . . ?
C3 C2 C7 118.94(16) . . ?
C1 C2 C7 122.86(15) . . ?
C4 C3 C2 121.56(17) . . ?
C4 C3 H3A 119.2 . . ?
C2 C3 H3A 119.2 . . ?
C3 C4 C5 119.78(17) . . ?
C3 C4 H4A 120.1 . . ?
C5 C4 H4A 120.1 . . ?
C4 C5 C6 121.27(17) . . ?
C4 C5 H5A 119.4 . . ?
C6 C5 H5A 119.4 . . ?
C5 C6 C1 118.34(16) . . ?
C5 C6 C10 118.98(16) . . ?
C1 C6 C10 122.65(15) . . ?
C2 C7 C9 110.63(16) . . ?
C2 C7 C8 111.70(16) . . ?
C9 C7 C8 110.49(17) . . ?
C2 C7 H7A 108.0 . . ?
C9 C7 H7A 108.0 . . ?
C8 C7 H7A 108.0 . . ?
C7 C8 H8A 109.5 . . ?
C7 C8 H8B 109.5 . . ?
H8A C8 H8B 109.5 . . ?
C7 C8 H8C 109.5 . . ?
H8A C8 H8C 109.5 . . ?
H8B C8 H8C 109.5 . . ?
C7 C9 H9A 109.5 . . ?
C7 C9 H9B 109.5 . . ?
H9A C9 H9B 109.5 . . ?
C7 C9 H9C 109.5 . . ?
H9A C9 H9C 109.5 . . ?
H9B C9 H9C 109.5 . . ?
C6 C10 C12 110.38(16) . . ?
C6 C10 C11 111.69(15) . . ?
C12 C10 C11 110.56(16) . . ?
C6 C10 H10A 108.0 . . ?
C12 C10 H10A 108.0 . . ?
C11 C10 H10A 108.0 . . ?
C10 C11 H11A 109.5 . . ?
C10 C11 H11B 109.5 . . ?
H11A C11 H11B 109.5 . . ?
C10 C11 H11C 109.5 . . ?
H11A C11 H11C 109.5 . . ?
H11B C11 H11C 109.5 . . ?
C10 C12 H12A 109.5 . . ?
C10 C12 H12B 109.5 . . ?
H12A C12 H12B 109.5 . . ?
C10 C12 H12C 109.5 . . ?
H12A C12 H12C 109.5 . . ?
H12B C12 H12C 109.5 . . ?
N1 C13 C14 123.07(15) . . ?
N1 C13 C17 120.10(15) . . ?
C14 C13 C17 116.81(15) . . ?
C13 C14 C15 127.16(15) . . ?
C13 C14 H14A 116.4 . . ?
C15 C14 H14A 116.4 . . ?
N2 C15 C14 123.25(15) . . ?
N2 C15 C16 122.50(15) . . ?
C14 C15 C16 114.18(15) . . ?
C15 C16 H16A 109.5 . . ?
C15 C16 H16B 109.5 . . ?
H16A C16 H16B 109.5 . . ?
C15 C16 H16C 109.5 . . ?
H16A C16 H16C 109.5 . . ?
H16B C16 H16C 109.5 . . ?
C13 C17 H17A 109.5 . . ?
C13 C17 H17B 109.5 . . ?
H17A C17 H17B 109.5 . . ?
C13 C17 H17C 109.5 . . ?
H17A C17 H17C 109.5 . . ?
H17B C17 H17C 109.5 . . ?
C23 C18 C19 121.33(15) . . ?
C23 C18 N2 119.01(14) . . ?
C19 C18 N2 119.56(14) . . ?
C20 C19 C18 117.73(16) . . ?
C20 C19 C24 118.70(16) . . ?
C18 C19 C24 123.54(15) . . ?
C21 C20 C19 121.59(17) . . ?
C21 C20 H20A 119.2 . . ?
C19 C20 H20A 119.2 . . ?
C20 C21 C22 119.91(17) . . ?
C20 C21 H21A 120.0 . . ?
C22 C21 H21A 120.0 . . ?
C21 C22 C23 121.21(17) . . ?
C21 C22 H22A 119.4 . . ?
C23 C22 H22A 119.4 . . ?
C22 C23 C18 118.20(16) . . ?
C22 C23 C27 118.92(16) . . ?
C18 C23 C27 122.80(15) . . ?
C19 C24 C26 113.57(16) . . ?
C19 C24 C25 112.57(18) . . ?
C26 C24 C25 106.87(17) . . ?
C19 C24 H24A 107.9 . . ?
C26 C24 H24A 107.9 . . ?
C25 C24 H24A 107.9 . . ?
C24 C25 H25A 109.5 . . ?
C24 C25 H25B 109.5 . . ?
H25A C25 H25B 109.5 . . ?
C24 C25 H25C 109.5 . . ?
H25A C25 H25C 109.5 . . ?
H25B C25 H25C 109.5 . . ?
C24 C26 H26A 109.5 . . ?
C24 C26 H26B 109.5 . . ?
H26A C26 H26B 109.5 . . ?
C24 C26 H26C 109.5 . . ?
H26A C26 H26C 109.5 . . ?
H26B C26 H26C 109.5 . . ?
C28 C27 C29 110.18(19) . . ?
C28 C27 C23 112.14(16) . . ?
C29 C27 C23 110.88(15) . . ?
C28 C27 H27A 107.8 . . ?
C29 C27 H27A 107.8 . . ?
C23 C27 H27A 107.8 . . ?
C27 C28 H28A 109.5 . . ?
C27 C28 H28B 109.5 . . ?
H28A C28 H28B 109.5 . . ?
C27 C28 H28C 109.5 . . ?
H28A C28 H28C 109.5 . . ?
H28B C28 H28C 109.5 . . ?
C27 C29 H29A 109.5 . . ?
C27 C29 H29B 109.5 . . ?
H29A C29 H29B 109.5 . . ?
C27 C29 H29C 109.5 . . ?
H29A C29 H29C 109.5 . . ?
H29B C29 H29C 109.5 . . ?
N3 C30 C35 121.08(14) . . ?
N3 C30 C31 121.80(14) . . ?
C35 C30 C31 117.11(14) . . ?
C32 C31 C30 119.64(16) . . ?
C32 C31 C36 116.94(15) . . ?
C30 C31 C36 123.36(14) . . ?
C33 C32 C31 122.60(17) . . ?
C33 C32 H32A 118.7 . . ?
C31 C32 H32A 118.7 . . ?
C32 C33 C34 118.40(16) . . ?
C32 C33 H33A 120.8 . . ?
C34 C33 H33A 120.8 . . ?
C33 C34 C35 122.04(17) . . ?
C33 C34 H34A 119.0 . . ?
C35 C34 H34A 119.0 . . ?
C34 C35 C30 120.19(15) . . ?
C34 C35 C39 115.82(15) . . ?
C30 C35 C39 123.88(14) . . ?
C31 C36 C38 111.53(15) . . ?
C31 C36 C37 114.46(15) . . ?
C38 C36 C37 108.95(16) . . ?
C31 C36 H36A 107.2 . . ?
C38 C36 H36A 107.2 . . ?
C37 C36 H36A 107.2 . . ?
C36 C37 H37A 109.5 . . ?
C36 C37 H37B 109.5 . . ?
H37A C37 H37B 109.5 . . ?
C36 C37 H37C 109.5 . . ?
H37A C37 H37C 109.5 . . ?
H37B C37 H37C 109.5 . . ?
C36 C38 H38A 109.5 . . ?
C36 C38 H38B 109.5 . . ?
H38A C38 H38B 109.5 . . ?
C36 C38 H38C 109.5 . . ?
H38A C38 H38C 109.5 . . ?
H38B C38 H38C 109.5 . . ?
C35 C39 C41 114.53(15) . . ?
C35 C39 C40 109.94(14) . . ?
C41 C39 C40 108.86(16) . . ?
C35 C39 H39A 107.8 . . ?
C41 C39 H39A 107.8 . . ?
C40 C39 H39A 107.8 . . ?
C39 C40 H40A 109.5 . . ?
C39 C40 H40B 109.5 . . ?
H40A C40 H40B 109.5 . . ?
C39 C40 H40C 109.5 . . ?
H40A C40 H40C 109.5 . . ?
H40B C40 H40C 109.5 . . ?
C39 C41 H41A 109.5 . . ?
C39 C41 H41B 109.5 . . ?
H41A C41 H41B 109.5 . . ?
C39 C41 H41C 109.5 . . ?
H41A C41 H41C 109.5 . . ?
H41B C41 H41C 109.5 . . ?
C46 C42 C43 123.04(16) . . ?
C46 C42 Al2 133.18(14) . . ?
C43 C42 Al2 103.59(11) . . ?
C44 C43 C42 118.59(15) . . ?
C44 C43 H43A 120.7 . . ?
C42 C43 H43A 120.7 . . ?
C43 C44 N4 118.70(15) . . ?
C43 C44 C45 122.17(15) . . ?
N4 C44 C45 119.09(14) . . ?
C44 C45 H45A 109.5 . . ?
C44 C45 H45B 109.5 . . ?
H45A C45 H45B 109.5 . . ?
C44 C45 H45C 109.5 . . ?
H45A C45 H45C 109.5 . . ?
H45B C45 H45C 109.5 . . ?
C42 C46 H46A 122.6(12) . . ?
C42 C46 H46B 121.7(12) . . ?
H46A C46 H46B 115.6(16) . . ?
C52 C47 C48 119.73(15) . . ?
C52 C47 N4 121.15(14) . . ?
C48 C47 N4 119.11(14) . . ?
C49 C48 C47 119.00(16) . . ?
C49 C48 C53 119.50(16) . . ?
C47 C48 C53 121.50(15) . . ?
C50 C49 C48 121.42(17) . . ?
C50 C49 H49A 119.3 . . ?
C48 C49 H49A 119.3 . . ?
C51 C50 C49 119.53(17) . . ?
C51 C50 H50A 120.2 . . ?
C49 C50 H50A 120.2 . . ?
C50 C51 C52 121.39(17) . . ?
C50 C51 H51A 119.3 . . ?
C52 C51 H51A 119.3 . . ?
C51 C52 C47 118.91(16) . . ?
C51 C52 C56 118.64(16) . . ?
C47 C52 C56 122.44(15) . . ?
C48 C53 C54 112.55(16) . . ?
C48 C53 C55 110.52(15) . . ?
C54 C53 C55 110.70(15) . . ?
C48 C53 H53A 107.6 . . ?
C54 C53 H53A 107.6 . . ?
C55 C53 H53A 107.6 . . ?
C53 C54 H54A 109.5 . . ?
C53 C54 H54B 109.5 . . ?
H54A C54 H54B 109.5 . . ?
C53 C54 H54C 109.5 . . ?
H54A C54 H54C 109.5 . . ?
H54B C54 H54C 109.5 . . ?
C53 C55 H55A 109.5 . . ?
C53 C55 H55B 109.5 . . ?
H55A C55 H55B 109.5 . . ?
C53 C55 H55C 109.5 . . ?
H55A C55 H55C 109.5 . . ?
H55B C55 H55C 109.5 . . ?
C52 C56 C57 112.32(15) . . ?
C52 C56 C58 110.66(16) . . ?
C57 C56 C58 110.62(17) . . ?
C52 C56 H56A 107.7 . . ?
C57 C56 H56A 107.7 . . ?
C58 C56 H56A 107.7 . . ?
C56 C57 H57A 109.5 . . ?
C56 C57 H57B 109.5 . . ?
H57A C57 H57B 109.5 . . ?
C56 C57 H57C 109.5 . . ?
H57A C57 H57C 109.5 . . ?
H57B C57 H57C 109.5 . . ?
C56 C58 H58A 109.5 . . ?
C56 C58 H58B 109.5 . . ?
H58A C58 H58B 109.5 . . ?
C56 C58 H58C 109.5 . . ?
H58A C58 H58C 109.5 . . ?
H58B C58 H58C 109.5 . . ?

loop_
_geom_bond_atom_site_label_1
_geom_bond_atom_site_label_2
_geom_bond_distance
_geom_bond_site_symmetry_2
_geom_bond_publ_flag
Al1 N3 1.8185(13) . ?
Al1 N1 1.8942(14) . ?
Al1 N2 1.9149(14) . ?
Al1 Al2 2.6655(7) . ?
Al1 H1AL 1.650(18) . ?
Al2 N3 1.8378(14) . ?
Al2 N4 1.8698(14) . ?
Al2 C42 1.9683(16) . ?
Al2 H1AL 1.823(18) . ?
N1 C13 1.354(2) . ?
N1 C1 1.466(2) . ?
N2 C15 1.338(2) . ?
N2 C18 1.465(2) . ?
N3 C30 1.4188(19) . ?
N4 C44 1.416(2) . ?
N4 C47 1.437(2) . ?
C1 C6 1.402(2) . ?
C1 C2 1.408(2) . ?
C2 C3 1.396(2) . ?
C2 C7 1.518(2) . ?
C3 C4 1.373(3) . ?
C3 H3A 0.9500 . ?
C4 C5 1.378(3) . ?
C4 H4A 0.9500 . ?
C5 C6 1.398(2) . ?
C5 H5A 0.9500 . ?
C6 C10 1.508(2) . ?
C7 C9 1.525(3) . ?
C7 C8 1.534(3) . ?
C7 H7A 1.0000 . ?
C8 H8A 0.9800 . ?
C8 H8B 0.9800 . ?
C8 H8C 0.9800 . ?
C9 H9A 0.9800 . ?
C9 H9B 0.9800 . ?
C9 H9C 0.9800 . ?
C10 C12 1.524(3) . ?
C10 C11 1.532(2) . ?
C10 H10A 1.0000 . ?
C11 H11A 0.9800 . ?
C11 H11B 0.9800 . ?
C11 H11C 0.9800 . ?
C12 H12A 0.9800 . ?
C12 H12B 0.9800 . ?
C12 H12C 0.9800 . ?
C13 C14 1.381(2) . ?
C13 C17 1.514(2) . ?
C14 C15 1.411(2) . ?
C14 H14A 0.9500 . ?
C15 C16 1.506(2) . ?
C16 H16A 0.9800 . ?
C16 H16B 0.9800 . ?
C16 H16C 0.9800 . ?
C17 H17A 0.9800 . ?
C17 H17B 0.9800 . ?
C17 H17C 0.9800 . ?
C18 C23 1.406(2) . ?
C18 C19 1.410(2) . ?
C19 C20 1.396(2) . ?
C19 C24 1.521(3) . ?
C20 C21 1.378(3) . ?
C20 H20A 0.9500 . ?
C21 C22 1.382(3) . ?
C21 H21A 0.9500 . ?
C22 C23 1.393(2) . ?
C22 H22A 0.9500 . ?
C23 C27 1.524(2) . ?
C24 C26 1.524(3) . ?
C24 C25 1.526(3) . ?
C24 H24A 1.0000 . ?
C25 H25A 0.9800 . ?
C25 H25B 0.9800 . ?
C25 H25C 0.9800 . ?
C26 H26A 0.9800 . ?
C26 H26B 0.9800 . ?
C26 H26C 0.9800 . ?
C27 C28 1.518(3) . ?
C27 C29 1.520(3) . ?
C27 H27A 1.0000 . ?
C28 H28A 0.9800 . ?
C28 H28B 0.9800 . ?
C28 H28C 0.9800 . ?
C29 H29A 0.9800 . ?
C29 H29B 0.9800 . ?
C29 H29C 0.9800 . ?
C30 C35 1.426(2) . ?
C30 C31 1.434(2) . ?
C31 C32 1.395(2) . ?
C31 C36 1.523(2) . ?
C32 C33 1.375(3) . ?
C32 H32A 0.9500 . ?
C33 C34 1.379(3) . ?
C33 H33A 0.9500 . ?
C34 C35 1.397(2) . ?
C34 H34A 0.9500 . ?
C35 C39 1.523(2) . ?
C36 C38 1.528(3) . ?
C36 C37 1.544(3) . ?
C36 H36A 1.0000 . ?
C37 H37A 0.9800 . ?
C37 H37B 0.9800 . ?
C37 H37C 0.9800 . ?
C38 H38A 0.9800 . ?
C38 H38B 0.9800 . ?
C38 H38C 0.9800 . ?
C39 C41 1.526(3) . ?
C39 C40 1.527(3) . ?
C39 H39A 1.0000 . ?
C40 H40A 0.9800 . ?
C40 H40B 0.9800 . ?
C40 H40C 0.9800 . ?
C41 H41A 0.9800 . ?
C41 H41B 0.9800 . ?
C41 H41C 0.9800 . ?
C42 C46 1.345(2) . ?
C42 C43 1.454(2) . ?
C43 C44 1.360(2) . ?
C43 H43A 0.9500 . ?
C44 C45 1.502(2) . ?
C45 H45A 0.9800 . ?
C45 H45B 0.9800 . ?
C45 H45C 0.9800 . ?
C46 H46A 0.96(2) . ?
C46 H46B 1.00(2) . ?
C47 C52 1.408(2) . ?
C47 C48 1.414(2) . ?
C48 C49 1.393(2) . ?
C48 C53 1.520(2) . ?
C49 C50 1.381(3) . ?
C49 H49A 0.9500 . ?
C50 C51 1.377(3) . ?
C50 H50A 0.9500 . ?
C51 C52 1.401(2) . ?
C51 H51A 0.9500 . ?
C52 C56 1.519(2) . ?
C53 C54 1.531(3) . ?
C53 C55 1.531(3) . ?
C53 H53A 1.0000 . ?
C54 H54A 0.9800 . ?
C54 H54B 0.9800 . ?
C54 H54C 0.9800 . ?
C55 H55A 0.9800 . ?
C55 H55B 0.9800 . ?
C55 H55C 0.9800 . ?
C56 C57 1.524(3) . ?
C56 C58 1.539(3) . ?
C56 H56A 1.0000 . ?
C57 H57A 0.9800 . ?
C57 H57B 0.9800 . ?
C57 H57C 0.9800 . ?
C58 H58A 0.9800 . ?
C58 H58B 0.9800 . ?
C58 H58C 0.9800 . ?
